data_7002880
loop_
_publ_author_name
'Trokowski, Robert'
'Akine, Shigehisa'
'Nabeshima, Tatsuya'

_publ_section_title
;
 Selective binding of benzenediol derivatives by simultaneous
 non-covalent interactions in bis-Pt(II) aza-aromatic host--guest
 system
;
_journal_issue 46
_journal_name_full 'Dalton Transactions'
_journal_page_first 10359
_journal_page_last 10366
_journal_paper_doi 10.1039/b911602h
_journal_year 2009
_chemical_formula_moiety C86H93B4F16N8O10.50Pt2S5
_chemical_formula_sum 'C86 H93 B4 F16 N8 O10.5 Pt2 S5'
_chemical_formula_weight 2304.40
_chemical_name_common (C32H22N4)2Pt2(BF4)4(C6H6O2)(Me2SO)5(C6H6)(H2O)3.5
_chemical_name_systematic
;
?
;
_space_group_IT_number 2
_symmetry_cell_setting triclinic
_symmetry_space_group_name_Hall '-P 1'
_symmetry_space_group_name_H-M 'P -1'
_atom_sites_solution_hydrogens geom
_atom_sites_solution_primary direct
_atom_sites_solution_secondary difmap
_audit_creation_method SHELXL-97
_cell_angle_alpha 115.643(12)
_cell_angle_beta 92.584(12)
_cell_angle_gamma 100.460(9)
_cell_formula_units_Z 1
_cell_length_a 10.396(2)
_cell_length_b 17.035(5)
_cell_length_c 18.221(6)
_cell_measurement_reflns_used 26939
_cell_measurement_temperature 120
_cell_measurement_theta_max 27.00
_cell_measurement_theta_min 3.05
_cell_volume 2832.7(14)
_computing_cell_refinement 'Rapid AUTO (Rigaku Corp.)'
_computing_data_collection 'Rapid AUTO (Rigaku Corp.)'
_computing_data_reduction 'Rapid AUTO (Rigaku Corp.)'
_computing_molecular_graphics ORTEP-3
_computing_publication_material ORTEP-3
_computing_structure_refinement 'SHELXL-97 (Sheldrick, 1997)'
_computing_structure_solution 'DIRDIF99 (Beurskens et al., 1999)'
_diffrn_ambient_temperature 120
_diffrn_measured_fraction_theta_full 0.992
_diffrn_measured_fraction_theta_max 0.992
_diffrn_measurement_device_type 'Rigaku R-AXIS Rapid'
_diffrn_measurement_method IP
_diffrn_radiation_monochromator graphite
_diffrn_radiation_source 'fine-focus sealed tube'
_diffrn_radiation_type MoK\a
_diffrn_radiation_wavelength 0.71069
_diffrn_reflns_av_R_equivalents 0.0709
_diffrn_reflns_av_sigmaI/netI 0.0969
_diffrn_reflns_limit_h_max 13
_diffrn_reflns_limit_h_min -13
_diffrn_reflns_limit_k_max 20
_diffrn_reflns_limit_k_min -21
_diffrn_reflns_limit_l_max 23
_diffrn_reflns_limit_l_min -23
_diffrn_reflns_number 26939
_diffrn_reflns_theta_full 27.00
_diffrn_reflns_theta_max 27.00
_diffrn_reflns_theta_min 3.05
_diffrn_standards_decay_% 0
_diffrn_standards_interval_count 0
_diffrn_standards_interval_time 0
_diffrn_standards_number 0
_exptl_absorpt_coefficient_mu 2.636
_exptl_absorpt_correction_T_max 0.8795
_exptl_absorpt_correction_T_min 0.3524
_exptl_absorpt_correction_type multi-scan
_exptl_absorpt_process_details 'Rapid AUTO (Rigaku Corp.)'
_exptl_crystal_colour orange
_exptl_crystal_density_diffrn 1.351
_exptl_crystal_density_method 'not measured'
_exptl_crystal_description prismatic
_exptl_crystal_F_000 1149
_exptl_crystal_size_max 0.50
_exptl_crystal_size_mid 0.25
_exptl_crystal_size_min 0.05
_refine_diff_density_max 2.671
_refine_diff_density_min -1.896
_refine_diff_density_rms 0.213
_refine_ls_extinction_method none
_refine_ls_goodness_of_fit_ref 1.017
_refine_ls_hydrogen_treatment constr
_refine_ls_matrix_type full
_refine_ls_number_parameters 641
_refine_ls_number_reflns 12293
_refine_ls_number_restraints 272
_refine_ls_restrained_S_all 1.017
_refine_ls_R_factor_all 0.0921
_refine_ls_R_factor_gt 0.0820
_refine_ls_shift/su_max 0.001
_refine_ls_shift/su_mean 0.000
_refine_ls_structure_factor_coef Fsqd
_refine_ls_weighting_details 'calc w=1/[\s^2^(Fo^2^)+(0.1561P)^2^+7.0196P] where P=(Fo^2^+2Fc^2^)/3'
_refine_ls_weighting_scheme calc
_refine_ls_wR_factor_gt 0.2210
_refine_ls_wR_factor_ref 0.2353
_reflns_number_gt 10356
_reflns_number_total 12293
_reflns_threshold_expression >2sigma(I)
_cod_data_source_file b911602h.txt
_cod_data_source_block 1-meta-BF4
_cod_original_cell_volume 2832.6(14)
_cod_original_sg_symbol_H-M P-1
_cod_original_formula_sum 'C86 H93 B4 F16 N8 O10.50 Pt2 S5'
_cod_database_code 7002880

loop_
_symmetry_equiv_pos_as_xyz
'x, y, z'
'-x, -y, -z'

loop_
_atom_site_label
_atom_site_type_symbol
_atom_site_fract_x
_atom_site_fract_y
_atom_site_fract_z
_atom_site_U_iso_or_equiv
_atom_site_adp_type
_atom_site_occupancy
_atom_site_symmetry_multiplicity
_atom_site_calc_flag
_atom_site_refinement_flags
_atom_site_disorder_assembly
_atom_site_disorder_group
Pt1 Pt 0.86332(3) 0.566892(16) 0.405755(18) 0.04206(14) Uani 1 1 d . . .
N1 N 0.8490(6) 0.6234(4) 0.5264(5) 0.0417(14) Uani 1 1 d . . .
C1 C 0.8319(7) 0.5635(5) 0.5588(5) 0.0412(16) Uani 1 1 d . . .
C2 C 0.8257(7) 0.5904(5) 0.6401(5) 0.0455(17) Uani 1 1 d . . .
H1 H 0.8134 0.5480 0.6613 0.055 Uiso 1 1 calc R . .
C3 C 0.8376(8) 0.6815(6) 0.6926(6) 0.0491(18) Uani 1 1 d . . .
H2 H 0.8335 0.7014 0.7496 0.059 Uiso 1 1 calc R . .
C4 C 0.8551(9) 0.7409(6) 0.6604(6) 0.051(2) Uani 1 1 d . . .
H3 H 0.8648 0.8028 0.6951 0.062 Uiso 1 1 calc R . .
C5 C 0.8587(7) 0.7106(5) 0.5772(6) 0.0446(17) Uani 1 1 d . . .
H4 H 0.8684 0.7522 0.5551 0.054 Uiso 1 1 calc R . .
N2 N 0.8416(6) 0.4618(4) 0.4234(4) 0.0379(13) Uani 1 1 d . . .
C6 C 0.8231(7) 0.4698(5) 0.4977(5) 0.0380(15) Uani 1 1 d . . .
C7 C 0.7996(7) 0.3958(5) 0.5116(5) 0.0396(15) Uani 1 1 d . . .
H5 H 0.7871 0.4013 0.5648 0.048 Uiso 1 1 calc R . .
C8 C 0.7943(7) 0.3107(5) 0.4448(5) 0.0416(17) Uani 1 1 d . . .
C9 C 0.8155(7) 0.3053(5) 0.3694(5) 0.0406(16) Uani 1 1 d . . .
H6 H 0.8150 0.2493 0.3245 0.049 Uiso 1 1 calc R . .
C10 C 0.8376(7) 0.3822(5) 0.3592(5) 0.0437(17) Uani 1 1 d . . .
N3 N 0.8714(8) 0.4761(5) 0.2908(5) 0.0507(16) Uani 1 1 d . . .
C11 C 0.8573(9) 0.3909(6) 0.2824(5) 0.0484(18) Uani 1 1 d . . .
C12 C 0.8623(10) 0.3214(6) 0.2084(6) 0.058(2) Uani 1 1 d . . .
H7 H 0.8535 0.2629 0.2038 0.069 Uiso 1 1 calc R . .
C13 C 0.8801(15) 0.3363(8) 0.1412(7) 0.082(4) Uani 1 1 d . . .
H8 H 0.8855 0.2891 0.0894 0.098 Uiso 1 1 calc R . .
C14 C 0.8900(17) 0.4225(9) 0.1515(8) 0.087(4) Uani 1 1 d . . .
H9 H 0.8984 0.4346 0.1055 0.105 Uiso 1 1 calc R . .
C15 C 0.8879(12) 0.4887(7) 0.2247(7) 0.067(3) Uani 1 1 d . . .
H10 H 0.8988 0.5475 0.2300 0.081 Uiso 1 1 calc R . .
C16 C 0.7636(7) 0.2307(5) 0.4594(6) 0.0450(17) Uani 1 1 d . . .
C17 C 0.6733(7) 0.2252(5) 0.5108(5) 0.0405(15) Uani 1 1 d . . .
H11 H 0.6319 0.2735 0.5377 0.049 Uiso 1 1 calc R . .
C18 C 0.6416(8) 0.1497(5) 0.5242(6) 0.0468(18) Uani 1 1 d . . .
C19 C 0.7089(9) 0.0807(6) 0.4864(6) 0.051(2) Uani 1 1 d . . .
H12 H 0.6910 0.0296 0.4962 0.061 Uiso 1 1 calc R . .
C20 C 0.7989(8) 0.0863(5) 0.4361(6) 0.056(2) Uani 1 1 d . . .
H13 H 0.8440 0.0394 0.4120 0.068 Uiso 1 1 calc R . .
C21 C 0.8268(7) 0.1598(5) 0.4188(6) 0.0464(18) Uani 1 1 d . . .
H14 H 0.8862 0.1618 0.3812 0.056 Uiso 1 1 calc R . .
C22 C 0.5394(8) 0.1448(5) 0.5776(6) 0.0476(18) Uani 1 1 d . . .
C23 C 0.4281(8) 0.1768(5) 0.5741(5) 0.0441(17) Uani 1 1 d . . .
H15 H 0.4151 0.2002 0.5362 0.053 Uiso 1 1 calc R . .
C24 C 0.3347(8) 0.1751(5) 0.6257(5) 0.0447(17) Uani 1 1 d . . .
C25 C 0.3532(9) 0.1403(6) 0.6807(6) 0.053(2) Uani 1 1 d . . .
H16 H 0.2893 0.1384 0.7160 0.064 Uiso 1 1 calc R . .
C26 C 0.4665(10) 0.1083(7) 0.6837(7) 0.062(2) Uani 1 1 d . . .
H17 H 0.4811 0.0856 0.7219 0.075 Uiso 1 1 calc R . .
C27 C 0.5577(9) 0.1094(6) 0.6310(6) 0.057(2) Uani 1 1 d . . .
H18 H 0.6333 0.0856 0.6319 0.069 Uiso 1 1 calc R . .
C28 C 0.2148(8) 0.2100(5) 0.6233(5) 0.0446(17) Uani 1 1 d . . .
C29 C 0.2214(8) 0.2861(5) 0.6116(5) 0.0455(17) Uani 1 1 d . . .
H19 H 0.3034 0.3134 0.6028 0.055 Uiso 1 1 calc R . .
N4 N 0.1184(7) 0.3224(4) 0.6122(5) 0.0440(15) Uani 1 1 d . . .
C30 C 0.0006(8) 0.2851(6) 0.6251(5) 0.0475(18) Uani 1 1 d . . .
H20 H -0.0721 0.3126 0.6285 0.057 Uiso 1 1 calc R . .
C31 C -0.0145(9) 0.2074(6) 0.6334(6) 0.0501(19) Uani 1 1 d . . .
H21 H -0.0988 0.1800 0.6395 0.060 Uiso 1 1 calc R . .
C32 C 0.0913(9) 0.1695(5) 0.6329(6) 0.0499(19) Uani 1 1 d . . .
H22 H 0.0808 0.1162 0.6390 0.060 Uiso 1 1 calc R . .
C33 C 0.4805(9) 0.4389(10) 0.5217(10) 0.064(5) Uani 0.50 1 d PDU A -1
C34 C 0.4974(12) 0.4728(10) 0.4673(12) 0.076(5) Uani 0.50 1 d PDU A -1
H23 H 0.4994 0.4345 0.4111 0.092 Uiso 0.50 1 calc PR A -1
C35 C 0.5116(12) 0.5619(10) 0.4933(14) 0.104(10) Uani 0.50 1 d PDU A -1
C36 C 0.5085(12) 0.6162(11) 0.5733(12) 0.097(6) Uani 0.50 1 d PDU A -1
H24 H 0.5179 0.6785 0.5913 0.117 Uiso 0.50 1 calc PR A -1
C37 C 0.4920(13) 0.5822(12) 0.6276(12) 0.094(6) Uani 0.50 1 d PDU A -1
H25 H 0.4906 0.6206 0.6838 0.113 Uiso 0.50 1 calc PR A -1
C38 C 0.4775(11) 0.4934(11) 0.6019(10) 0.090(6) Uani 0.50 1 d PDU A -1
H26 H 0.4651 0.4693 0.6400 0.108 Uiso 0.50 1 calc PR A -1
O1 O 0.4655(13) 0.3476(10) 0.4963(11) 0.079(4) Uani 0.50 1 d PDU A -1
H27 H 0.4715 0.3220 0.4459 0.118 Uiso 0.50 1 calc PR A -1
O2 O 0.5292(19) 0.5986(14) 0.4380(16) 0.128(7) Uani 0.50 1 d PDU A -1
H28 H 0.5123 0.5573 0.3896 0.192 Uiso 0.50 1 calc PR A -1
B1 B 0.1272(17) 0.0195(13) 0.3320(13) 0.070(6) Uiso 0.547(16) 1 d PD B 1
F1 F 0.1797(16) -0.0410(10) 0.3427(10) 0.095(5) Uiso 0.547(16) 1 d PD B 1
F2 F -0.0053(14) -0.0103(11) 0.3126(9) 0.088(4) Uiso 0.547(16) 1 d PD B 1
F3 F 0.137(3) 0.0990(17) 0.3984(15) 0.171(10) Uiso 0.547(16) 1 d PD B 1
F4 F 0.165(2) 0.0393(15) 0.2711(13) 0.141(8) Uiso 0.547(16) 1 d PD B 1
B2 B 0.1544(18) 0.0338(12) 0.3595(12) 0.052(5) Uiso 0.453(16) 1 d PD B 2
F5 F 0.122(3) 0.0160(17) 0.4226(14) 0.124(8) Uiso 0.453(16) 1 d PD B 2
F6 F 0.045(2) 0.0487(18) 0.3304(14) 0.113(7) Uiso 0.453(16) 1 d PD B 2
F7 F 0.237(2) 0.1157(12) 0.3935(12) 0.101(6) Uiso 0.453(16) 1 d PD B 2
F8 F 0.207(3) -0.0288(17) 0.3017(16) 0.140(9) Uiso 0.453(16) 1 d PD B 2
B3 B 0.8234(17) 0.7805(10) 0.9433(8) 0.119(5) Uani 1 1 d DU . .
F9 F 0.783(2) 0.8398(15) 0.9318(17) 0.337(13) Uani 1 1 d DU . .
F10 F 0.9447(16) 0.8052(12) 0.9635(15) 0.314(13) Uani 1 1 d DU . .
F11 F 0.793(2) 0.7096(12) 0.8813(9) 0.334(13) Uani 1 1 d DU . .
F12 F 0.767(2) 0.7739(15) 0.9993(9) 0.281(10) Uani 1 1 d DU . .
S1 S 0.8233(5) 0.0435(2) 0.1420(2) 0.1038(14) Uani 1 1 d D . .
C39 C 0.778(2) -0.0370(8) 0.1747(10) 0.110(6) Uani 1 1 d D . .
H29 H 0.6863 -0.0401 0.1857 0.165 Uiso 1 1 calc R . .
H30 H 0.8359 -0.0217 0.2252 0.165 Uiso 1 1 calc R . .
H31 H 0.7861 -0.0950 0.1320 0.165 Uiso 1 1 calc R . .
C40 C 0.9810(15) 0.0309(11) 0.1299(13) 0.133(7) Uani 1 1 d D . .
H32 H 1.0255 0.0729 0.1105 0.199 Uiso 1 1 calc R . .
H33 H 0.9795 -0.0304 0.0894 0.199 Uiso 1 1 calc R . .
H34 H 1.0287 0.0431 0.1826 0.199 Uiso 1 1 calc R . .
O3 O 0.8393(15) 0.1332(6) 0.2157(7) 0.129(5) Uani 1 1 d D . .
S2 S 0.6983(13) 0.4194(8) 0.7447(7) 0.135(4) Uiso 0.557(18) 1 d PD C 1
C41 C 0.723(4) 0.336(2) 0.772(2) 0.141(14) Uiso 0.557(18) 1 d PD C 1
H35 H 0.6952 0.2775 0.7238 0.211 Uiso 0.557(18) 1 calc PR C 1
H36 H 0.6716 0.3374 0.8158 0.211 Uiso 0.557(18) 1 calc PR C 1
H37 H 0.8173 0.3463 0.7910 0.211 Uiso 0.557(18) 1 calc PR C 1
C42 C 0.759(4) 0.499(2) 0.8460(14) 0.171(18) Uiso 0.557(18) 1 d PD C 1
H38 H 0.7568 0.5585 0.8518 0.256 Uiso 0.557(18) 1 calc PR C 1
H39 H 0.8495 0.4963 0.8597 0.256 Uiso 0.557(18) 1 calc PR C 1
H40 H 0.7031 0.4860 0.8833 0.256 Uiso 0.557(18) 1 calc PR C 1
O4 O 0.8255(19) 0.4342(13) 0.7067(12) 0.062(5) Uiso 0.443(18) 1 d PD C 1
S3 S 0.7681(11) 0.4314(6) 0.7773(6) 0.092(4) Uiso 0.443(18) 1 d PD C 2
C43 C 0.626(3) 0.354(2) 0.767(2) 0.132(15) Uiso 0.443(18) 1 d PD C 2
H41 H 0.6457 0.2949 0.7460 0.198 Uiso 0.443(18) 1 calc PR C 2
H42 H 0.5582 0.3541 0.7275 0.198 Uiso 0.443(18) 1 calc PR C 2
H43 H 0.5951 0.3705 0.8200 0.198 Uiso 0.443(18) 1 calc PR C 2
C44 C 0.694(4) 0.520(2) 0.817(3) 0.146(18) Uiso 0.443(18) 1 d PD C 2
H44 H 0.7577 0.5746 0.8266 0.220 Uiso 0.443(18) 1 calc PR C 2
H45 H 0.6644 0.5254 0.8687 0.220 Uiso 0.443(18) 1 calc PR C 2
H46 H 0.6183 0.5102 0.7776 0.220 Uiso 0.443(18) 1 calc PR C 2
O5 O 0.7847(17) 0.4188(10) 0.6899(8) 0.057(4) Uiso 0.557(18) 1 d PD C 2
S4 S 0.4187(6) 0.1652(5) 0.2781(6) 0.101(2) Uani 0.50 1 d PDU D 1
C45 C 0.5113(14) 0.1324(10) 0.1982(9) 0.049(3) Uani 0.50 1 d PDU D 1
H47 H 0.4974 0.1624 0.1641 0.074 Uiso 0.50 1 calc PR D 1
H48 H 0.4841 0.0675 0.1646 0.074 Uiso 0.50 1 calc PR D 1
H49 H 0.6051 0.1486 0.2204 0.074 Uiso 0.50 1 calc PR D 1
C46 C 0.483(2) 0.0957(14) 0.3087(14) 0.082(5) Uani 0.50 1 d PDU D 1
H50 H 0.4475 0.0978 0.3583 0.124 Uiso 0.50 1 calc PR D 1
H51 H 0.5796 0.1156 0.3206 0.124 Uiso 0.50 1 calc PR D 1
H52 H 0.4590 0.0344 0.2647 0.124 Uiso 0.50 1 calc PR D 1
O6 O 0.4964(17) 0.2567(10) 0.3427(12) 0.110(7) Uani 0.50 1 d PD D 1
C47 C 0.543(2) 0.1593(18) 0.9788(15) 0.113(11) Uiso 0.50 1 d PD . .
H53 H 0.4671 0.1719 1.0051 0.136 Uiso 0.50 1 calc PR . .
C48 C 0.574(3) 0.1876(17) 0.9202(16) 0.112(10) Uiso 0.50 1 d PD . .
H54 H 0.5192 0.2197 0.9064 0.135 Uiso 0.50 1 calc PR . .
C49 C 0.682(3) 0.1702(19) 0.8819(16) 0.140(14) Uiso 0.50 1 d PD . .
H55 H 0.7028 0.1899 0.8416 0.168 Uiso 0.50 1 calc PR . .
C50 C 0.760(2) 0.1236(18) 0.9024(16) 0.112(10) Uiso 0.50 1 d PD . .
H56 H 0.8361 0.1111 0.8758 0.135 Uiso 0.50 1 calc PR . .
C51 C 0.731(3) 0.0954(18) 0.9602(18) 0.148(15) Uiso 0.50 1 d PD . .
H57 H 0.7856 0.0633 0.9737 0.178 Uiso 0.50 1 calc PR . .
C52 C 0.621(3) 0.1130(18) 0.9995(16) 0.123(12) Uiso 0.50 1 d PD . .
H58 H 0.6005 0.0935 1.0400 0.148 Uiso 0.50 1 calc PR . .
O7 O 0.460(2) 0.4257(14) 0.2210(13) 0.097(5) Uiso 0.50 1 d P E 1
O8 O 0.502(10) 0.385(7) 0.106(6) 0.23(4) Uiso 0.25 1 d P F 2
O9 O 0.983(3) 0.641(2) 0.071(2) 0.098(8) Uiso 0.33 1 d P G 1
O10 O 0.960(6) 0.763(4) 0.148(3) 0.172(19) Uiso 0.33 1 d P H 2
O11 O 0.882(4) 0.653(2) 0.098(2) 0.112(10) Uiso 0.33 1 d P I 3

loop_
_atom_site_aniso_label
_atom_site_aniso_U_11
_atom_site_aniso_U_22
_atom_site_aniso_U_33
_atom_site_aniso_U_23
_atom_site_aniso_U_13
_atom_site_aniso_U_12
Pt1 0.03711(19) 0.03272(19) 0.0631(2) 0.02567(15) 0.01135(13) 0.01197(13)
N1 0.027(3) 0.031(3) 0.069(4) 0.025(3) 0.007(3) 0.005(2)
C1 0.034(3) 0.028(3) 0.067(5) 0.023(3) 0.012(3) 0.013(3)
C2 0.032(3) 0.044(4) 0.070(5) 0.031(4) 0.010(3) 0.014(3)
C3 0.045(4) 0.042(4) 0.063(5) 0.023(4) 0.015(4) 0.016(4)
C4 0.043(4) 0.032(4) 0.074(6) 0.018(4) 0.010(4) 0.011(3)
C5 0.036(3) 0.032(3) 0.073(5) 0.026(3) 0.011(3) 0.017(3)
N2 0.027(3) 0.031(3) 0.061(4) 0.023(3) 0.006(2) 0.010(2)
C6 0.027(3) 0.029(3) 0.059(4) 0.019(3) 0.006(3) 0.009(3)
C7 0.028(3) 0.034(3) 0.066(5) 0.027(3) 0.014(3) 0.016(3)
C8 0.027(3) 0.031(3) 0.070(5) 0.024(3) 0.009(3) 0.012(3)
C9 0.033(3) 0.029(3) 0.061(4) 0.022(3) 0.007(3) 0.009(3)
C10 0.034(3) 0.032(3) 0.061(5) 0.017(3) 0.008(3) 0.008(3)
N3 0.055(4) 0.038(3) 0.067(4) 0.028(3) 0.010(3) 0.014(3)
C11 0.050(4) 0.042(4) 0.059(5) 0.026(4) 0.011(4) 0.015(4)
C12 0.069(6) 0.041(4) 0.066(5) 0.023(4) 0.013(4) 0.019(4)
C13 0.132(11) 0.060(6) 0.064(6) 0.029(5) 0.025(6) 0.039(7)
C14 0.136(12) 0.071(7) 0.069(7) 0.042(6) 0.033(7) 0.023(8)
C15 0.092(8) 0.056(5) 0.068(6) 0.036(5) 0.026(5) 0.024(5)
C16 0.030(3) 0.030(3) 0.074(5) 0.022(3) 0.006(3) 0.007(3)
C17 0.037(3) 0.026(3) 0.060(4) 0.022(3) 0.001(3) 0.002(3)
C18 0.040(4) 0.041(4) 0.069(5) 0.032(4) 0.006(3) 0.013(3)
C19 0.040(4) 0.035(4) 0.084(6) 0.033(4) 0.007(4) 0.012(3)
C20 0.038(4) 0.034(4) 0.092(7) 0.021(4) 0.011(4) 0.013(3)
C21 0.035(3) 0.034(3) 0.079(5) 0.031(4) 0.013(3) 0.011(3)
C22 0.044(4) 0.037(4) 0.066(5) 0.027(4) 0.000(3) 0.009(3)
C23 0.047(4) 0.031(3) 0.064(5) 0.029(3) 0.011(3) 0.011(3)
C24 0.047(4) 0.034(4) 0.059(5) 0.027(3) 0.012(3) 0.008(3)
C25 0.051(4) 0.041(4) 0.076(6) 0.036(4) 0.014(4) 0.006(4)
C26 0.064(6) 0.061(5) 0.092(7) 0.059(5) 0.016(5) 0.021(5)
C27 0.052(5) 0.054(5) 0.077(6) 0.039(5) 0.007(4) 0.016(4)
C28 0.050(4) 0.037(4) 0.055(4) 0.025(3) 0.012(3) 0.017(3)
C29 0.041(4) 0.034(3) 0.068(5) 0.027(3) 0.017(3) 0.011(3)
N4 0.037(3) 0.035(3) 0.066(4) 0.028(3) 0.009(3) 0.010(3)
C30 0.040(4) 0.045(4) 0.064(5) 0.028(4) 0.015(3) 0.014(4)
C31 0.048(4) 0.052(5) 0.060(5) 0.032(4) 0.018(4) 0.013(4)
C32 0.056(5) 0.034(4) 0.065(5) 0.027(4) 0.013(4) 0.009(4)
C33 0.009(7) 0.054(8) 0.125(13) 0.039(7) -0.006(9) 0.005(9)
C34 0.036(8) 0.055(9) 0.135(15) 0.045(8) -0.017(12) 0.002(10)
C35 0.10(3) 0.052(11) 0.157(17) 0.046(11) 0.00(2) 0.01(2)
C36 0.032(8) 0.068(12) 0.165(16) 0.028(9) -0.015(12) 0.020(10)
C37 0.028(8) 0.077(10) 0.129(15) 0.008(10) -0.021(10) 0.006(10)
C38 0.030(8) 0.078(10) 0.129(13) 0.022(9) 0.000(11) -0.002(10)
O1 0.061(9) 0.057(7) 0.123(13) 0.044(7) 0.011(9) 0.017(8)
O2 0.101(16) 0.101(16) 0.22(2) 0.102(16) 0.012(18) 0.024(14)
B3 0.143(12) 0.118(13) 0.080(10) 0.024(7) 0.027(9) 0.045(12)
F9 0.33(3) 0.261(17) 0.48(4) 0.24(2) -0.08(3) 0.05(2)
F10 0.147(10) 0.189(16) 0.55(4) 0.105(18) 0.071(13) 0.064(11)
F11 0.49(3) 0.212(15) 0.144(12) -0.041(11) 0.096(17) 0.011(19)
F12 0.32(2) 0.40(3) 0.147(11) 0.133(15) 0.112(15) 0.10(2)
S1 0.172(4) 0.0594(17) 0.095(2) 0.0349(16) 0.060(3) 0.050(2)
C39 0.165(17) 0.061(7) 0.107(11) 0.035(7) 0.049(11) 0.030(9)
C40 0.106(12) 0.079(10) 0.157(17) 0.007(10) 0.036(11) 0.004(9)
O3 0.213(14) 0.057(5) 0.120(8) 0.025(5) 0.091(9) 0.057(7)
S4 0.057(3) 0.077(4) 0.152(7) 0.033(4) 0.002(4) 0.026(3)
C45 0.030(5) 0.030(6) 0.062(6) -0.004(5) -0.007(5) 0.013(5)
C46 0.069(9) 0.077(9) 0.086(9) 0.022(7) -0.007(7) 0.023(7)
O6 0.069(10) 0.084(12) 0.142(18) 0.017(12) 0.029(11) 0.025(10)

loop_
_atom_type_symbol
_atom_type_description
_atom_type_scat_dispersion_real
_atom_type_scat_dispersion_imag
_atom_type_scat_source
C C 0.0033 0.0016 'International Tables Vol C Tables 4.2.6.8 and 6.1.1.4'
H H 0.0000 0.0000 'International Tables Vol C Tables 4.2.6.8 and 6.1.1.4'
N N 0.0061 0.0033 'International Tables Vol C Tables 4.2.6.8 and 6.1.1.4'
Pt Pt -1.7033 8.3905 'International Tables Vol C Tables 4.2.6.8 and 6.1.1.4'
B B 0.0013 0.0007 'International Tables Vol C Tables 4.2.6.8 and 6.1.1.4'
F F 0.0171 0.0103 'International Tables Vol C Tables 4.2.6.8 and 6.1.1.4'
O O 0.0106 0.0060 'International Tables Vol C Tables 4.2.6.8 and 6.1.1.4'
S S 0.1246 0.1234 'International Tables Vol C Tables 4.2.6.8 and 6.1.1.4'

loop_
_geom_angle_atom_site_label_1
_geom_angle_atom_site_label_2
_geom_angle_atom_site_label_3
_geom_angle
_geom_angle_site_symmetry_1
_geom_angle_site_symmetry_3
_geom_angle_publ_flag
N2 Pt1 N1 81.1(3) . . ?
N2 Pt1 N3 81.0(3) . . ?
N1 Pt1 N3 162.0(3) . . ?
N2 Pt1 N4 178.6(2) . 2_666 ?
N1 Pt1 N4 98.4(3) . 2_666 ?
N3 Pt1 N4 99.6(3) . 2_666 ?
C5 N1 C1 118.5(7) . . ?
C5 N1 Pt1 128.1(6) . . ?
C1 N1 Pt1 113.3(5) . . ?
C2 C1 N1 121.4(7) . . ?
C2 C1 C6 124.5(7) . . ?
N1 C1 C6 114.0(7) . . ?
C1 C2 C3 119.5(8) . . ?
C1 C2 H1 120.3 . . ?
C3 C2 H1 120.3 . . ?
C4 C3 C2 119.0(8) . . ?
C4 C3 H2 120.5 . . ?
C2 C3 H2 120.5 . . ?
C3 C4 C5 119.7(8) . . ?
C3 C4 H3 120.2 . . ?
C5 C4 H3 120.2 . . ?
N1 C5 C4 121.8(8) . . ?
N1 C5 H4 119.1 . . ?
C4 C5 H4 119.1 . . ?
C6 N2 C10 122.2(7) . . ?
C6 N2 Pt1 118.6(5) . . ?
C10 N2 Pt1 119.1(6) . . ?
N2 C6 C7 120.3(7) . . ?
N2 C6 C1 112.9(7) . . ?
C7 C6 C1 126.8(7) . . ?
C6 C7 C8 118.7(8) . . ?
C6 C7 H5 120.6 . . ?
C8 C7 H5 120.6 . . ?
C9 C8 C7 119.2(7) . . ?
C9 C8 C16 122.3(7) . . ?
C7 C8 C16 118.5(8) . . ?
C8 C9 C10 119.3(7) . . ?
C8 C9 H6 120.3 . . ?
C10 C9 H6 120.3 . . ?
N2 C10 C9 120.2(8) . . ?
N2 C10 C11 111.8(7) . . ?
C9 C10 C11 128.1(7) . . ?
C15 N3 C11 117.9(8) . . ?
C15 N3 Pt1 128.5(6) . . ?
C11 N3 Pt1 113.6(6) . . ?
C12 C11 N3 121.0(8) . . ?
C12 C11 C10 124.4(8) . . ?
N3 C11 C10 114.6(7) . . ?
C11 C12 C13 119.9(9) . . ?
C11 C12 H7 120.0 . . ?
C13 C12 H7 120.0 . . ?
C12 C13 C14 117.4(10) . . ?
C12 C13 H8 121.3 . . ?
C14 C13 H8 121.3 . . ?
C15 C14 C13 120.9(11) . . ?
C15 C14 H9 119.5 . . ?
C13 C14 H9 119.5 . . ?
N3 C15 C14 122.8(10) . . ?
N3 C15 H10 118.6 . . ?
C14 C15 H10 118.6 . . ?
C17 C16 C21 120.6(7) . . ?
C17 C16 C8 120.3(7) . . ?
C21 C16 C8 119.1(7) . . ?
C16 C17 C18 121.0(7) . . ?
C16 C17 H11 119.5 . . ?
C18 C17 H11 119.5 . . ?
C17 C18 C19 118.2(8) . . ?
C17 C18 C22 119.4(7) . . ?
C19 C18 C22 122.4(8) . . ?
C20 C19 C18 120.8(8) . . ?
C20 C19 H12 119.6 . . ?
C18 C19 H12 119.6 . . ?
C19 C20 C21 121.5(8) . . ?
C19 C20 H13 119.2 . . ?
C21 C20 H13 119.2 . . ?
C20 C21 C16 117.7(8) . . ?
C20 C21 H14 121.2 . . ?
C16 C21 H14 121.2 . . ?
C27 C22 C23 120.3(9) . . ?
C27 C22 C18 119.6(8) . . ?
C23 C22 C18 120.0(7) . . ?
C22 C23 C24 120.2(8) . . ?
C22 C23 H15 119.9 . . ?
C24 C23 H15 119.9 . . ?
C23 C24 C25 119.9(8) . . ?
C23 C24 C28 120.9(7) . . ?
C25 C24 C28 119.2(7) . . ?
C24 C25 C26 119.2(8) . . ?
C24 C25 H16 120.4 . . ?
C26 C25 H16 120.4 . . ?
C27 C26 C25 120.1(9) . . ?
C27 C26 H17 119.9 . . ?
C25 C26 H17 119.9 . . ?
C22 C27 C26 120.2(9) . . ?
C22 C27 H18 119.9 . . ?
C26 C27 H18 119.9 . . ?
C29 C28 C32 116.9(7) . . ?
C29 C28 C24 120.6(7) . . ?
C32 C28 C24 122.5(7) . . ?
N4 C29 C28 123.1(7) . . ?
N4 C29 H19 118.4 . . ?
C28 C29 H19 118.4 . . ?
C29 N4 C30 119.5(7) . . ?
C29 N4 Pt1 120.5(5) . 2_666 ?
C30 N4 Pt1 120.0(5) . 2_666 ?
N4 C30 C31 120.4(8) . . ?
N4 C30 H20 119.8 . . ?
C31 C30 H20 119.8 . . ?
C32 C31 C30 120.4(8) . . ?
C32 C31 H21 119.8 . . ?
C30 C31 H21 119.8 . . ?
C31 C32 C28 119.4(8) . . ?
C31 C32 H22 120.3 . . ?
C28 C32 H22 120.3 . . ?
C34 C33 C38 120.3(9) . . ?
C34 C33 O1 120.5(11) . . ?
C38 C33 O1 119.2(11) . . ?
C33 C34 C35 119.6(10) . . ?
C33 C34 H23 120.2 . . ?
C35 C34 H23 120.2 . . ?
C36 C35 C34 120.1(9) . . ?
C36 C35 O2 119.3(11) . . ?
C34 C35 O2 120.6(11) . . ?
C37 C36 C35 120.2(10) . . ?
C37 C36 H24 119.9 . . ?
C35 C36 H24 119.9 . . ?
C36 C37 C38 120.0(10) . . ?
C36 C37 H25 120.0 . . ?
C38 C37 H25 120.0 . . ?
C37 C38 C33 119.8(10) . . ?
C37 C38 H26 120.1 . . ?
C33 C38 H26 120.1 . . ?
C33 O1 H27 109.5 . . ?
C35 O2 H28 109.5 . . ?
F1 B1 F4 116.9(18) . . ?
F1 B1 F3 117(2) . . ?
F4 B1 F3 106(2) . . ?
F1 B1 F2 109.4(16) . . ?
F4 B1 F2 104.4(18) . . ?
F3 B1 F2 101.4(19) . . ?
F6 B2 F5 105.8(19) . . ?
F6 B2 F7 102.6(19) . . ?
F5 B2 F7 106(2) . . ?
F6 B2 F8 114(2) . . ?
F5 B2 F8 114(2) . . ?
F7 B2 F8 112.2(19) . . ?
F11 B3 F12 109.6(13) . . ?
F11 B3 F10 111.5(13) . . ?
F12 B3 F10 111.2(13) . . ?
F11 B3 F9 110.1(13) . . ?
F12 B3 F9 106.2(12) . . ?
F10 B3 F9 108.2(13) . . ?
O3 S1 C40 104.1(8) . . ?
O3 S1 C39 107.4(7) . . ?
C40 S1 C39 96.8(9) . . ?
S1 C39 H29 109.5 . . ?
S1 C39 H30 109.5 . . ?
H29 C39 H30 109.5 . . ?
S1 C39 H31 109.5 . . ?
H29 C39 H31 109.5 . . ?
H30 C39 H31 109.5 . . ?
S1 C40 H32 109.5 . . ?
S1 C40 H33 109.5 . . ?
H32 C40 H33 109.5 . . ?
S1 C40 H34 109.5 . . ?
H32 C40 H34 109.5 . . ?
H33 C40 H34 109.5 . . ?
O4 S2 C42 97.4(14) . . ?
O4 S2 C41 101.2(14) . . ?
C42 S2 C41 88.9(14) . . ?
S2 C41 H35 109.5 . . ?
S2 C41 H36 109.5 . . ?
H35 C41 H36 109.5 . . ?
S2 C41 H37 109.5 . . ?
H35 C41 H37 109.5 . . ?
H36 C41 H37 109.5 . . ?
S2 C42 H38 109.5 . . ?
S2 C42 H39 109.5 . . ?
H38 C42 H39 109.5 . . ?
S2 C42 H40 109.5 . . ?
H38 C42 H40 109.5 . . ?
H39 C42 H40 109.5 . . ?
O5 S3 C44 104.0(15) . . ?
O5 S3 C43 105.4(14) . . ?
C44 S3 C43 93.7(15) . . ?
S3 C43 H41 109.5 . . ?
S3 C43 H42 109.5 . . ?
H41 C43 H42 109.5 . . ?
S3 C43 H43 109.5 . . ?
H41 C43 H43 109.5 . . ?
H42 C43 H43 109.5 . . ?
S3 C44 H44 109.5 . . ?
S3 C44 H45 109.5 . . ?
H44 C44 H45 109.5 . . ?
S3 C44 H46 109.5 . . ?
H44 C44 H46 109.5 . . ?
H45 C44 H46 109.5 . . ?
O6 S4 C45 106.1(9) . . ?
O6 S4 C46 100.7(12) . . ?
C45 S4 C46 86.6(10) . . ?
S4 C45 H47 109.5 . . ?
S4 C45 H48 109.5 . . ?
H47 C45 H48 109.5 . . ?
S4 C45 H49 109.5 . . ?
H47 C45 H49 109.5 . . ?
H48 C45 H49 109.5 . . ?
S4 C46 H50 109.5 . . ?
S4 C46 H51 109.5 . . ?
H50 C46 H51 109.5 . . ?
S4 C46 H52 109.5 . . ?
H50 C46 H52 109.5 . . ?
H51 C46 H52 109.5 . . ?
C52 C47 C48 120.3(12) . . ?
C52 C47 H53 119.9 . . ?
C48 C47 H53 119.9 . . ?
C49 C48 C47 120.7(12) . . ?
C49 C48 H54 119.6 . . ?
C47 C48 H54 119.6 . . ?
C48 C49 C50 119.2(12) . . ?
C48 C49 H55 120.4 . . ?
C50 C49 H55 120.4 . . ?
C51 C50 C49 120.5(12) . . ?
C51 C50 H56 119.8 . . ?
C49 C50 H56 119.8 . . ?
C50 C51 C52 120.6(12) . . ?
C50 C51 H57 119.7 . . ?
C52 C51 H57 119.7 . . ?
C47 C52 C51 118.7(12) . . ?
C47 C52 H58 120.7 . . ?
C51 C52 H58 120.7 . . ?

loop_
_geom_bond_atom_site_label_1
_geom_bond_atom_site_label_2
_geom_bond_distance
_geom_bond_site_symmetry_2
_geom_bond_publ_flag
Pt1 N2 1.929(6) . ?
Pt1 N1 2.008(7) . ?
Pt1 N3 2.012(8) . ?
Pt1 N4 2.027(7) 2_666 ?
N1 C5 1.348(10) . ?
N1 C1 1.374(10) . ?
C1 C2 1.356(12) . ?
C1 C6 1.482(9) . ?
C2 C3 1.404(11) . ?
C2 H1 0.9500 . ?
C3 C4 1.362(13) . ?
C3 H2 0.9500 . ?
C4 C5 1.379(13) . ?
C4 H3 0.9500 . ?
C5 H4 0.9500 . ?
N2 C6 1.326(11) . ?
N2 C10 1.346(10) . ?
C6 C7 1.373(10) . ?
C7 C8 1.422(11) . ?
C7 H5 0.9500 . ?
C8 C9 1.367(12) . ?
C8 C16 1.481(11) . ?
C9 C10 1.382(11) . ?
C9 H6 0.9500 . ?
C10 C11 1.490(12) . ?
N3 C15 1.323(13) . ?
N3 C11 1.371(11) . ?
C11 C12 1.366(12) . ?
C12 C13 1.369(15) . ?
C12 H7 0.9500 . ?
C13 C14 1.382(16) . ?
C13 H8 0.9500 . ?
C14 C15 1.327(16) . ?
C14 H9 0.9500 . ?
C15 H10 0.9500 . ?
C16 C17 1.375(11) . ?
C16 C21 1.413(10) . ?
C17 C18 1.394(11) . ?
C17 H11 0.9500 . ?
C18 C19 1.409(12) . ?
C18 C22 1.489(12) . ?
C19 C20 1.359(14) . ?
C19 H12 0.9500 . ?
C20 C21 1.402(12) . ?
C20 H13 0.9500 . ?
C21 H14 0.9500 . ?
C22 C27 1.371(12) . ?
C22 C23 1.376(12) . ?
C23 C24 1.387(11) . ?
C23 H15 0.9500 . ?
C24 C25 1.390(12) . ?
C24 C28 1.482(11) . ?
C25 C26 1.393(13) . ?
C25 H16 0.9500 . ?
C26 C27 1.383(14) . ?
C26 H17 0.9500 . ?
C27 H18 0.9500 . ?
C28 C29 1.392(11) . ?
C28 C32 1.400(12) . ?
C29 N4 1.328(10) . ?
C29 H19 0.9500 . ?
N4 C30 1.353(10) . ?
N4 Pt1 2.027(7) 2_666 ?
C30 C31 1.377(12) . ?
C30 H20 0.9500 . ?
C31 C32 1.372(13) . ?
C31 H21 0.9500 . ?
C32 H22 0.9500 . ?
C33 C34 1.350(15) . ?
C33 C38 1.356(15) . ?
C33 O1 1.391(18) . ?
C34 C35 1.357(14) . ?
C34 H23 0.9500 . ?
C35 C36 1.352(16) . ?
C35 O2 1.40(2) . ?
C36 C37 1.349(15) . ?
C36 H24 0.9500 . ?
C37 C38 1.352(15) . ?
C37 H25 0.9500 . ?
C38 H26 0.9500 . ?
O1 H27 0.8400 . ?
O2 H28 0.8400 . ?
B1 F1 1.329(14) . ?
B1 F4 1.347(14) . ?
B1 F3 1.351(15) . ?
B1 F2 1.352(14) . ?
B2 F6 1.347(15) . ?
B2 F5 1.351(15) . ?
B2 F7 1.355(15) . ?
B2 F8 1.357(15) . ?
B3 F11 1.218(14) . ?
B3 F12 1.233(14) . ?
B3 F10 1.238(14) . ?
B3 F9 1.252(14) . ?
S1 O3 1.509(8) . ?
S1 C40 1.703(15) . ?
S1 C39 1.719(13) . ?
C39 H29 0.9800 . ?
C39 H30 0.9800 . ?
C39 H31 0.9800 . ?
C40 H32 0.9800 . ?
C40 H33 0.9800 . ?
C40 H34 0.9800 . ?
S2 O4 1.551(13) . ?
S2 C42 1.75(2) . ?
S2 C41 1.749(18) . ?
C41 H35 0.9800 . ?
C41 H36 0.9800 . ?
C41 H37 0.9800 . ?
C42 H38 0.9800 . ?
C42 H39 0.9800 . ?
C42 H40 0.9800 . ?
S3 O5 1.534(12) . ?
S3 C44 1.71(2) . ?
S3 C43 1.725(18) . ?
C43 H41 0.9800 . ?
C43 H42 0.9800 . ?
C43 H43 0.9800 . ?
C44 H44 0.9800 . ?
C44 H45 0.9800 . ?
C44 H46 0.9800 . ?
S4 O6 1.529(13) . ?
S4 C45 1.726(14) . ?
S4 C46 1.729(18) . ?
C45 H47 0.9800 . ?
C45 H48 0.9800 . ?
C45 H49 0.9800 . ?
C46 H50 0.9800 . ?
C46 H51 0.9800 . ?
C46 H52 0.9800 . ?
C47 C52 1.374(17) . ?
C47 C48 1.377(17) . ?
C47 H53 0.9500 . ?
C48 C49 1.358(17) . ?
C48 H54 0.9500 . ?
C49 C50 1.379(17) . ?
C49 H55 0.9500 . ?
C50 C51 1.360(17) . ?
C50 H56 0.9500 . ?
C51 C52 1.381(17) . ?
C51 H57 0.9500 . ?
C52 H58 0.9500 . ?

loop_
_geom_torsion_atom_site_label_1
_geom_torsion_atom_site_label_2
_geom_torsion_atom_site_label_3
_geom_torsion_atom_site_label_4
_geom_torsion
_geom_torsion_site_symmetry_1
_geom_torsion_site_symmetry_2
_geom_torsion_site_symmetry_3
_geom_torsion_site_symmetry_4
_geom_torsion_publ_flag
N2 Pt1 N1 C5 177.4(7) . . . . ?
N3 Pt1 N1 C5 176.6(8) . . . . ?
N4 Pt1 N1 C5 -3.9(7) 2_666 . . . ?
N2 Pt1 N1 C1 -0.1(5) . . . . ?
N3 Pt1 N1 C1 -0.9(11) . . . . ?
N4 Pt1 N1 C1 178.6(5) 2_666 . . . ?
C5 N1 C1 C2 -0.5(11) . . . . ?
Pt1 N1 C1 C2 177.3(6) . . . . ?
C5 N1 C1 C6 -179.7(6) . . . . ?
Pt1 N1 C1 C6 -1.9(8) . . . . ?
N1 C1 C2 C3 -0.3(11) . . . . ?
C6 C1 C2 C3 178.8(7) . . . . ?
C1 C2 C3 C4 0.0(12) . . . . ?
C2 C3 C4 C5 1.0(13) . . . . ?
C1 N1 C5 C4 1.5(11) . . . . ?
Pt1 N1 C5 C4 -175.8(6) . . . . ?
C3 C4 C5 N1 -1.8(12) . . . . ?
N1 Pt1 N2 C6 2.5(5) . . . . ?
N3 Pt1 N2 C6 -177.8(6) . . . . ?
N4 Pt1 N2 C6 -63(10) 2_666 . . . ?
N1 Pt1 N2 C10 178.5(6) . . . . ?
N3 Pt1 N2 C10 -1.7(6) . . . . ?
N4 Pt1 N2 C10 113(10) 2_666 . . . ?
C10 N2 C6 C7 0.3(10) . . . . ?
Pt1 N2 C6 C7 176.2(5) . . . . ?
C10 N2 C6 C1 180.0(6) . . . . ?
Pt1 N2 C6 C1 -4.1(8) . . . . ?
C2 C1 C6 N2 -175.3(7) . . . . ?
N1 C1 C6 N2 3.9(9) . . . . ?
C2 C1 C6 C7 4.4(12) . . . . ?
N1 C1 C6 C7 -176.5(7) . . . . ?
N2 C6 C7 C8 -0.5(10) . . . . ?
C1 C6 C7 C8 179.8(7) . . . . ?
C6 C7 C8 C9 1.4(10) . . . . ?
C6 C7 C8 C16 -177.6(6) . . . . ?
C7 C8 C9 C10 -1.9(11) . . . . ?
C16 C8 C9 C10 177.0(7) . . . . ?
C6 N2 C10 C9 -0.8(11) . . . . ?
Pt1 N2 C10 C9 -176.7(5) . . . . ?
C6 N2 C10 C11 178.3(6) . . . . ?
Pt1 N2 C10 C11 2.4(8) . . . . ?
C8 C9 C10 N2 1.7(11) . . . . ?
C8 C9 C10 C11 -177.3(7) . . . . ?
N2 Pt1 N3 C15 -179.6(10) . . . . ?
N1 Pt1 N3 C15 -178.8(9) . . . . ?
N4 Pt1 N3 C15 1.7(10) 2_666 . . . ?
N2 Pt1 N3 C11 0.5(6) . . . . ?
N1 Pt1 N3 C11 1.3(13) . . . . ?
N4 Pt1 N3 C11 -178.2(6) 2_666 . . . ?
C15 N3 C11 C12 1.0(14) . . . . ?
Pt1 N3 C11 C12 -179.1(7) . . . . ?
C15 N3 C11 C10 -179.3(9) . . . . ?
Pt1 N3 C11 C10 0.6(9) . . . . ?
N2 C10 C11 C12 177.8(8) . . . . ?
C9 C10 C11 C12 -3.2(14) . . . . ?
N2 C10 C11 N3 -1.9(10) . . . . ?
C9 C10 C11 N3 177.2(8) . . . . ?
N3 C11 C12 C13 -0.8(16) . . . . ?
C10 C11 C12 C13 179.6(10) . . . . ?
C11 C12 C13 C14 -1(2) . . . . ?
C12 C13 C14 C15 3(2) . . . . ?
C11 N3 C15 C14 0.7(18) . . . . ?
Pt1 N3 C15 C14 -179.2(11) . . . . ?
C13 C14 C15 N3 -3(2) . . . . ?
C9 C8 C16 C17 -141.7(8) . . . . ?
C7 C8 C16 C17 37.3(11) . . . . ?
C9 C8 C16 C21 37.4(11) . . . . ?
C7 C8 C16 C21 -143.6(8) . . . . ?
C21 C16 C17 C18 -0.1(12) . . . . ?
C8 C16 C17 C18 178.9(7) . . . . ?
C16 C17 C18 C19 2.7(12) . . . . ?
C16 C17 C18 C22 -177.5(8) . . . . ?
C17 C18 C19 C20 -2.2(14) . . . . ?
C22 C18 C19 C20 178.1(9) . . . . ?
C18 C19 C20 C21 -1.0(15) . . . . ?
C19 C20 C21 C16 3.6(13) . . . . ?
C17 C16 C21 C20 -3.0(12) . . . . ?
C8 C16 C21 C20 177.9(8) . . . . ?
C17 C18 C22 C27 -140.1(9) . . . . ?
C19 C18 C22 C27 39.6(13) . . . . ?
C17 C18 C22 C23 39.0(12) . . . . ?
C19 C18 C22 C23 -141.3(9) . . . . ?
C27 C22 C23 C24 1.2(13) . . . . ?
C18 C22 C23 C24 -177.9(8) . . . . ?
C22 C23 C24 C25 -0.4(12) . . . . ?
C22 C23 C24 C28 179.4(8) . . . . ?
C23 C24 C25 C26 0.5(13) . . . . ?
C28 C24 C25 C26 -179.3(9) . . . . ?
C24 C25 C26 C27 -1.4(15) . . . . ?
C23 C22 C27 C26 -2.1(14) . . . . ?
C18 C22 C27 C26 177.0(9) . . . . ?
C25 C26 C27 C22 2.2(16) . . . . ?
C23 C24 C28 C29 -38.0(12) . . . . ?
C25 C24 C28 C29 141.9(9) . . . . ?
C23 C24 C28 C32 142.4(9) . . . . ?
C25 C24 C28 C32 -37.7(12) . . . . ?
C32 C28 C29 N4 2.4(13) . . . . ?
C24 C28 C29 N4 -177.2(8) . . . . ?
C28 C29 N4 C30 0.4(13) . . . . ?
C28 C29 N4 Pt1 -179.8(6) . . . 2_666 ?
C29 N4 C30 C31 -3.3(13) . . . . ?
Pt1 N4 C30 C31 176.8(7) 2_666 . . . ?
N4 C30 C31 C32 3.4(14) . . . . ?
C30 C31 C32 C28 -0.5(14) . . . . ?
C29 C28 C32 C31 -2.3(13) . . . . ?
C24 C28 C32 C31 177.3(8) . . . . ?
C38 C33 C34 C35 0.1(3) . . . . ?
O1 C33 C34 C35 179.9(3) . . . . ?
C33 C34 C35 C36 -0.1(3) . . . . ?
C33 C34 C35 O2 -179.9(3) . . . . ?
C34 C35 C36 C37 0.4(7) . . . . ?
O2 C35 C36 C37 -179.8(5) . . . . ?
C35 C36 C37 C38 -0.6(9) . . . . ?
C36 C37 C38 C33 0.5(9) . . . . ?
C34 C33 C38 C37 -0.3(7) . . . . ?
O1 C33 C38 C37 179.9(5) . . . . ?
C52 C47 C48 C49 0.1(3) . . . . ?
C47 C48 C49 C50 0.0(3) . . . . ?
C48 C49 C50 C51 -0.1(7) . . . . ?
C49 C50 C51 C52 0.0(9) . . . . ?
C48 C47 C52 C51 -0.2(7) . . . . ?
C50 C51 C52 C47 0.2(9) . . . . ?
